data_1536275
loop_
_publ_author_name
'Weigel, F.'
'Marquart, R.'

_publ_section_title
;
 Preparation and properties of some curium silicides
;
_journal_name_full 'Journal of the Less-Common Metals'
_journal_page_first 283
_journal_page_last 290
_journal_volume 90
_journal_year 1983
_chemical_formula_sum 'Cm Si'
_space_group_IT_number 62
_symmetry_space_group_name_Hall '-P 2ac 2n'
_symmetry_space_group_name_H-M 'P n m a'
_cell_angle_alpha 90
_cell_angle_beta 90
_cell_angle_gamma 90
_cell_formula_units_Z 4
_cell_length_a 5.954
_cell_length_b 8.27
_cell_length_c 3.914
_cell_volume 192.724
_citation_journal_id_ASTM JCOMAH
_cod_data_source_file Weigel_JCOMAH_1983_313.cif
_cod_data_source_block Cm1Si1
_cod_original_cell_volume 192.7237
_cod_original_formula_sum 'Cm1 Si1'
_cod_database_code 1536275

loop_
_symmetry_equiv_pos_as_xyz
x,y,z
-x+1/2,-y,z+1/2
x+1/2,-y+1/2,-z+1/2
-x,y+1/2,-z
-x,-y,-z
x-1/2,y,-z-1/2
-x-1/2,y-1/2,z-1/2
x,-y-1/2,z

loop_
_atom_site_label
_atom_site_type_symbol
_atom_site_fract_x
_atom_site_fract_y
_atom_site_fract_z
_atom_site_occupancy
_atom_site_U_iso_or_equiv
Si1 Si 0.611 0.25 0.028 1 0.0
Cm1 Cm 0.125 0.25 0.18 1 0.0
